data_4069484
loop_
_publ_author_name
'Nomura, Mitsushiro'
'Fujii, Takashi'
'Kajitani, Masatsugu'

_publ_section_title
;
 Platinum Dithiolene Complexes of \p-Coordinating and \p-Interacting
 \h4-Cyclobutadiene Ligands
;
_journal_issue 13
_journal_name_full Organometallics
_journal_page_first 3776
_journal_paper_doi 10.1021/om900222s
_journal_volume 28
_journal_year 2009
_chemical_formula_moiety 'C11 H12 Pt S3 Se2 '
_chemical_formula_sum 'C11 H12 Pt S3 Se2'
_chemical_formula_weight 593.41
_space_group_IT_number 14
_symmetry_cell_setting monoclinic
_symmetry_Int_Tables_number 14
_symmetry_space_group_name_Hall '-P 2yn'
_symmetry_space_group_name_H-M 'P 1 21/n 1'
_cell_angle_alpha 90.0000
_cell_angle_beta 102.3993(11)
_cell_angle_gamma 90.0000
_cell_formula_units_Z 4
_cell_length_a 8.588(2)
_cell_length_b 14.183(4)
_cell_length_c 13.174(4)
_cell_measurement_reflns_used 4174
_cell_measurement_temperature 298.1
_cell_measurement_theta_max 27.5
_cell_measurement_theta_min 3.2
_cell_volume 1567.2(7)
_computing_cell_refinement CrystalClear
_computing_data_collection CrystalClear
_computing_data_reduction CrystalStructure
_computing_publication_material 'CrystalStructure 3.8'
_computing_structure_refinement CRYSTALS
_computing_structure_solution SIR92
_diffrn_detector_area_resol_mean 7.31
_diffrn_measured_fraction_theta_full 0.975
_diffrn_measured_fraction_theta_max 0.975
_diffrn_measurement_device_type 'Rigaku Mercury'
_diffrn_measurement_method \w
_diffrn_radiation_type 'Mo K\a'
_diffrn_radiation_wavelength 0.71070
_diffrn_reflns_av_R_equivalents 0.040
_diffrn_reflns_limit_h_max 11
_diffrn_reflns_limit_h_min -8
_diffrn_reflns_limit_k_max 18
_diffrn_reflns_limit_k_min -18
_diffrn_reflns_limit_l_max 17
_diffrn_reflns_limit_l_min -16
_diffrn_reflns_number 12036
_diffrn_reflns_theta_full 27.48
_diffrn_reflns_theta_max 27.48
_exptl_absorpt_coefficient_mu 13.938
_exptl_absorpt_correction_T_max 0.498
_exptl_absorpt_correction_T_min 0.285
_exptl_absorpt_correction_type multi-scan
_exptl_absorpt_process_details 'Jacobson, R. (1998) Private communication'
_exptl_crystal_colour red
_exptl_crystal_density_diffrn 2.515
_exptl_crystal_density_method 'not measured'
_exptl_crystal_description block
_exptl_crystal_F_000 1088.00
_exptl_crystal_size_max 0.15
_exptl_crystal_size_mid 0.10
_exptl_crystal_size_min 0.05
_refine_diff_density_max 1.39
_refine_diff_density_min -1.54
_refine_ls_extinction_method none
_refine_ls_goodness_of_fit_ref 1.067
_refine_ls_hydrogen_treatment refall
_refine_ls_number_parameters 166
_refine_ls_number_reflns 2754
_refine_ls_R_factor_gt 0.0288
_refine_ls_shift/su_max 0.0000
_refine_ls_structure_factor_coef Fsqd
_refine_ls_weighting_details 'w = 1/[0.0010Fo^2^ + 0.1500\s(Fo^2^) + 0.5000]/(4Fo^2^)'
_refine_ls_weighting_scheme calc
_refine_ls_wR_factor_ref 0.0822
_reflns_number_gt 2743
_reflns_number_total 3500
_reflns_threshold_expression F^2^>2.0\s(F^2^)
_cod_data_source_file om900222s_si_001.cif
_cod_data_source_block '__(C4Me4)Pt(dsit)-1'
_cod_original_cell_volume 1567.3(7)
_cod_original_formula_sum 'C11 H12 Pt S3 Se2 '
_cod_database_code 4069484

loop_
_symmetry_equiv_pos_site_id
_symmetry_equiv_pos_as_xyz
1 +X,+Y,+Z
2 1/2-X,1/2+Y,1/2-Z
3 -X,-Y,-Z
4 1/2+X,1/2-Y,1/2+Z

loop_
_atom_site_label
_atom_site_type_symbol
_atom_site_fract_x
_atom_site_fract_y
_atom_site_fract_z
_atom_site_U_iso_or_equiv
_atom_site_adp_type
_atom_site_occupancy
_atom_site_symmetry_multiplicity
_atom_site_calc_flag
_atom_site_refinement_flags
Pt(1) Pt 0.78314(2) 0.05941(2) 0.21162(2) 0.03119(6) Uani 1.00 1 d .
Se(1) Se 0.73458(7) -0.00996(5) 0.04195(5) 0.04199(17) Uani 1.00 1 d .
Se(2) Se 1.02203(8) -0.02911(5) 0.26989(5) 0.04759(18) Uani 1.00 1 d .
S(1) S 0.9180(2) -0.17926(14) -0.03239(15) 0.0521(5) Uani 1.00 1 d .
S(2) S 1.1530(2) -0.19468(14) 0.15628(16) 0.0533(5) Uani 1.00 1 d .
S(3) S 1.1491(3) -0.33802(16) -0.0084(2) 0.0754(7) Uani 1.00 1 d .
C(1) C 0.9046(7) -0.0979(4) 0.0641(4) 0.0371(15) Uani 1.00 1 d .
C(2) C 1.0138(6) -0.1052(4) 0.1522(5) 0.0404(16) Uani 1.00 1 d .
C(3) C 1.0782(8) -0.2423(5) 0.0354(5) 0.052(2) Uani 1.00 1 d .
C(4) C 0.6169(6) 0.1726(4) 0.2061(4) 0.0352(14) Uani 1.00 1 d .
C(5) C 0.7617(7) 0.1934(4) 0.2856(4) 0.0351(14) Uani 1.00 1 d .
C(6) C 0.7272(7) 0.1181(4) 0.3486(4) 0.0352(14) Uani 1.00 1 d .
C(7) C 0.5798(7) 0.0990(4) 0.2710(4) 0.0375(15) Uani 1.00 1 d .
C(8) C 0.5282(8) 0.2218(5) 0.1131(5) 0.053(2) Uani 1.00 1 d .
C(9) C 0.8847(8) 0.2684(4) 0.2985(5) 0.0492(19) Uani 1.00 1 d .
C(10) C 0.7907(9) 0.0855(5) 0.4581(4) 0.0508(19) Uani 1.00 1 d .
C(11) C 0.4402(8) 0.0371(5) 0.2698(6) 0.054(2) Uani 1.00 1 d .
H(1) H 0.5887 0.2739 0.0977 0.062 Uiso 1.00 1 c R
H(2) H 0.4294 0.2435 0.1256 0.062 Uiso 1.00 1 c R
H(3) H 0.5090 0.1794 0.0560 0.062 Uiso 1.00 1 c R
H(4) H 0.9570 0.2597 0.3634 0.060 Uiso 1.00 1 c R
H(5) H 0.8339 0.3280 0.2978 0.060 Uiso 1.00 1 c R
H(6) H 0.9414 0.2660 0.2440 0.060 Uiso 1.00 1 c R
H(7) H 0.7213 0.0390 0.4756 0.060 Uiso 1.00 1 c R
H(8) H 0.7972 0.1373 0.5046 0.060 Uiso 1.00 1 c R
H(9) H 0.8938 0.0591 0.4632 0.060 Uiso 1.00 1 c R
H(10) H 0.3637 0.0481 0.2073 0.065 Uiso 1.00 1 c R
H(11) H 0.3946 0.0514 0.3276 0.065 Uiso 1.00 1 c R
H(12) H 0.4719 -0.0272 0.2729 0.065 Uiso 1.00 1 c R

loop_
_atom_site_aniso_label
_atom_site_aniso_U_11
_atom_site_aniso_U_22
_atom_site_aniso_U_33
_atom_site_aniso_U_12
_atom_site_aniso_U_13
_atom_site_aniso_U_23
Pt(1) 0.03306(14) 0.02712(13) 0.03191(14) -0.00121(8) 0.00367(9) -0.00166(8)
Se(1) 0.0457(3) 0.0429(3) 0.0333(3) 0.0071(2) -0.0003(2) -0.0052(2)
Se(2) 0.0416(3) 0.0533(4) 0.0421(3) 0.0108(2) -0.0040(2) -0.0060(3)
S(1) 0.0576(9) 0.0500(10) 0.0507(10) 0.0009(8) 0.0162(8) -0.0131(8)
S(2) 0.0495(9) 0.0507(10) 0.0615(11) 0.0158(7) 0.0159(8) 0.0026(8)
S(3) 0.1014(17) 0.0500(12) 0.0900(17) 0.0190(11) 0.0543(14) -0.0035(10)
C(1) 0.044(3) 0.034(3) 0.037(3) -0.006(2) 0.017(2) -0.005(2)
C(2) 0.029(2) 0.045(3) 0.048(3) 0.006(2) 0.010(2) 0.002(2)
C(3) 0.063(4) 0.046(4) 0.055(4) -0.006(3) 0.028(3) 0.002(3)
C(4) 0.035(2) 0.031(2) 0.038(3) 0.002(2) 0.006(2) -0.000(2)
C(5) 0.038(2) 0.027(2) 0.039(3) 0.004(2) 0.007(2) -0.005(2)
C(6) 0.046(3) 0.029(2) 0.030(2) 0.000(2) 0.007(2) -0.005(2)
C(7) 0.039(3) 0.034(3) 0.041(3) 0.004(2) 0.009(2) -0.009(2)
C(8) 0.058(4) 0.051(4) 0.045(3) 0.004(3) -0.001(3) 0.012(3)
C(9) 0.059(4) 0.039(3) 0.052(4) -0.010(3) 0.016(3) -0.007(3)
C(10) 0.071(4) 0.047(3) 0.032(3) -0.005(3) 0.004(3) -0.002(2)
C(11) 0.043(3) 0.059(4) 0.060(4) -0.014(3) 0.012(3) -0.006(3)

loop_
_atom_type_symbol
_atom_type_description
_atom_type_scat_dispersion_real
_atom_type_scat_dispersion_imag
_atom_type_scat_source
C C 0.003 0.002
;
International Tables for Crystallography
(1992, Vol. C, Tables 4.2.6.8 and 6.1.1.4)
;
H H 0.000 0.000
;
International Tables for Crystallography
(1992, Vol. C, Table 6.1.1.4)
;
Pt Pt -1.703 8.390
;
International Tables for Crystallography
(1992, Vol. C, Tables 4.2.6.8 and 6.1.1.4)
;
S S 0.125 0.123
;
International Tables for Crystallography
(1992, Vol. C, Tables 4.2.6.8 and 6.1.1.4)
;
Se Se -0.093 2.226
;
International Tables for Crystallography
(1992, Vol. C, Tables 4.2.6.8 and 6.1.1.4)
;

loop_
_geom_angle_atom_site_label_1
_geom_angle_atom_site_label_2
_geom_angle_atom_site_label_3
_geom_angle
_geom_angle_publ_flag
Se(1) Pt(1) Se(2) 92.83(2) yes
Se(1) Pt(1) C(4) 107.17(15) yes
Se(1) Pt(1) C(5) 140.11(15) yes
Se(1) Pt(1) C(6) 157.49(15) yes
Se(1) Pt(1) C(7) 117.22(15) yes
Se(2) Pt(1) C(4) 157.96(14) yes
Se(2) Pt(1) C(5) 117.90(14) yes
Se(2) Pt(1) C(6) 105.49(14) yes
Se(2) Pt(1) C(7) 137.24(16) yes
C(4) Pt(1) C(5) 40.1(2) yes
C(4) Pt(1) C(6) 57.7(2) yes
C(4) Pt(1) C(7) 39.0(2) yes
C(5) Pt(1) C(6) 38.7(2) yes
C(5) Pt(1) C(7) 56.5(2) yes
C(6) Pt(1) C(7) 40.3(2) yes
Pt(1) Se(1) C(1) 98.80(18) yes
Pt(1) Se(2) C(2) 99.16(17) yes
C(1) S(1) C(3) 97.8(3) yes
C(2) S(2) C(3) 98.0(3) yes
Se(1) C(1) S(1) 119.6(3) yes
Se(1) C(1) C(2) 124.1(5) yes
S(1) C(1) C(2) 116.2(5) yes
Se(2) C(2) S(2) 119.4(3) yes
Se(2) C(2) C(1) 124.8(5) yes
S(2) C(2) C(1) 115.8(5) yes
S(1) C(3) S(2) 112.0(4) yes
S(1) C(3) S(3) 124.2(4) yes
S(2) C(3) S(3) 123.8(4) yes
Pt(1) C(4) C(5) 70.8(3) yes
Pt(1) C(4) C(7) 70.4(3) yes
Pt(1) C(4) C(8) 127.3(4) yes
C(5) C(4) C(7) 89.1(4) yes
C(5) C(4) C(8) 134.7(5) yes
C(7) C(4) C(8) 134.6(5) yes
Pt(1) C(5) C(4) 69.1(3) yes
Pt(1) C(5) C(6) 69.6(3) yes
Pt(1) C(5) C(9) 123.7(4) yes
C(4) C(5) C(6) 90.9(4) yes
C(4) C(5) C(9) 134.2(5) yes
C(6) C(5) C(9) 134.7(5) yes
Pt(1) C(6) C(5) 71.7(3) yes
Pt(1) C(6) C(7) 69.9(3) yes
Pt(1) C(6) C(10) 126.2(4) yes
C(5) C(6) C(7) 89.3(4) yes
C(5) C(6) C(10) 135.6(5) yes
C(7) C(6) C(10) 133.7(5) yes
Pt(1) C(7) C(4) 70.6(3) yes
Pt(1) C(7) C(6) 69.8(3) yes
Pt(1) C(7) C(11) 124.3(4) yes
C(4) C(7) C(6) 90.7(4) yes
C(4) C(7) C(11) 135.2(5) yes
C(6) C(7) C(11) 133.5(5) yes
C(4) C(8) H(1) 109.8 no
C(4) C(8) H(2) 109.4 no
C(4) C(8) H(3) 109.3 no
H(1) C(8) H(2) 109.5 no
H(1) C(8) H(3) 109.5 no
H(2) C(8) H(3) 109.5 no
C(5) C(9) H(4) 108.8 no
C(5) C(9) H(5) 108.8 no
C(5) C(9) H(6) 110.8 no
H(4) C(9) H(5) 109.5 no
H(4) C(9) H(6) 109.5 no
H(5) C(9) H(6) 109.5 no
C(6) C(10) H(7) 109.3 no
C(6) C(10) H(8) 109.8 no
C(6) C(10) H(9) 109.3 no
H(7) C(10) H(8) 109.5 no
H(7) C(10) H(9) 109.5 no
H(8) C(10) H(9) 109.5 no
C(7) C(11) H(10) 108.6 no
C(7) C(11) H(11) 109.7 no
C(7) C(11) H(12) 110.1 no
H(10) C(11) H(11) 109.5 no
H(10) C(11) H(12) 109.5 no
H(11) C(11) H(12) 109.5 no

loop_
_geom_bond_atom_site_label_1
_geom_bond_atom_site_label_2
_geom_bond_distance
_geom_bond_publ_flag
Pt(1) Se(1) 2.3955(7) yes
Pt(1) Se(2) 2.3871(6) yes
Pt(1) C(4) 2.139(5) yes
Pt(1) C(5) 2.161(5) yes
Pt(1) C(6) 2.134(6) yes
Pt(1) C(7) 2.136(6) yes
Se(1) C(1) 1.895(6) yes
Se(2) C(2) 1.878(6) yes
S(1) C(1) 1.738(6) yes
S(1) C(3) 1.721(7) yes
S(2) C(2) 1.737(6) yes
S(2) C(3) 1.722(7) yes
S(3) C(3) 1.643(8) yes
C(1) C(2) 1.330(7) yes
C(4) C(5) 1.473(7) yes
C(4) C(7) 1.428(9) yes
C(4) C(8) 1.472(8) yes
C(5) C(6) 1.422(8) yes
C(5) C(9) 1.483(9) yes
C(6) C(7) 1.472(7) yes
C(6) C(10) 1.501(8) yes
C(7) C(11) 1.483(9) yes
C(8) H(1) 0.950 no
C(8) H(2) 0.950 no
C(8) H(3) 0.950 no
C(9) H(4) 0.950 no
C(9) H(5) 0.950 no
C(9) H(6) 0.950 no
C(10) H(7) 0.950 no
C(10) H(8) 0.950 no
C(10) H(9) 0.950 no
C(11) H(10) 0.950 no
C(11) H(11) 0.950 no
C(11) H(12) 0.950 no

loop_
_geom_contact_atom_site_label_1
_geom_contact_atom_site_label_2
_geom_contact_distance
_geom_contact_site_symmetry_2
Pt(1) C(1) 3.274(6) .
Pt(1) C(2) 3.264(6) .
Pt(1) C(8) 3.250(7) .
Pt(1) C(9) 3.229(6) .
Pt(1) C(10) 3.255(6) .
Pt(1) C(11) 3.214(7) .
Se(1) Se(2) 3.4644(8) .
Se(1) S(1) 3.141(2) .
Se(1) C(2) 2.861(5) .
Se(2) Se(1) 3.4644(8) .
Se(2) S(2) 3.122(2) .
Se(2) C(1) 2.855(5) .
S(1) Se(1) 3.141(2) .
S(1) S(2) 2.854(2) .
S(1) S(3) 2.973(3) .
S(1) C(2) 2.614(6) .
S(2) Se(2) 3.122(2) .
S(2) S(1) 2.854(2) .
S(2) S(3) 2.969(3) .
S(2) C(1) 2.607(6) .
S(3) S(1) 2.973(3) .
S(3) S(2) 2.969(3) .
C(1) Pt(1) 3.274(6) .
C(1) Se(2) 2.855(5) .
C(1) S(2) 2.607(6) .
C(1) C(3) 2.607(10) .
C(2) Pt(1) 3.264(6) .
C(2) Se(1) 2.861(5) .
C(2) S(1) 2.614(6) .
C(2) C(3) 2.611(10) .
C(3) C(1) 2.607(10) .
C(3) C(2) 2.611(10) .
C(4) C(6) 2.063(7) .
C(4) C(9) 2.723(8) .
C(4) C(10) 3.556(8) .
C(4) C(11) 2.692(10) .
C(5) C(7) 2.035(8) .
C(5) C(8) 2.719(8) .
C(5) C(10) 2.707(9) .
C(5) C(11) 3.512(9) .
C(6) C(4) 2.063(7) .
C(6) C(8) 3.526(8) .
C(6) C(9) 2.682(9) .
C(6) C(11) 2.716(9) .
C(7) C(5) 2.035(8) .
C(7) C(8) 2.676(9) .
C(7) C(9) 3.515(9) .
C(7) C(10) 2.734(8) .
C(8) Pt(1) 3.250(7) .
C(8) C(5) 2.719(8) .
C(8) C(6) 3.526(8) .
C(8) C(7) 2.676(9) .
C(8) C(9) 3.545(9) .
C(8) C(11) 3.516(11) .
C(9) Pt(1) 3.229(6) .
C(9) C(4) 2.723(8) .
C(9) C(6) 2.682(9) .
C(9) C(7) 3.515(9) .
C(9) C(8) 3.545(9) .
C(9) C(10) 3.540(10) .
C(10) Pt(1) 3.255(6) .
C(10) C(4) 3.556(8) .
C(10) C(5) 2.707(9) .
C(10) C(7) 2.734(8) .
C(10) C(9) 3.540(10) .
C(10) C(11) 3.532(9) .
C(11) Pt(1) 3.214(7) .
C(11) C(4) 2.692(10) .
C(11) C(5) 3.512(9) .
C(11) C(6) 2.716(9) .
C(11) C(8) 3.516(11) .
C(11) C(10) 3.532(9) .
Pt(1) H(3) 3.251 .
Pt(1) H(5) 3.428 2_645
Pt(1) H(6) 3.219 .
Pt(1) H(9) 3.246 .
Pt(1) H(10) 3.594 .
Pt(1) H(12) 3.199 .
Se(1) H(3) 3.339 .
Se(1) H(3) 3.264 3_655
Se(1) H(5) 3.259 2_645
Se(1) H(10) 3.255 3_655
Se(2) H(1) 3.531 2_645
Se(2) H(2) 3.496 2_645
Se(2) H(7) 3.598 3_756
Se(2) H(8) 3.408 3_756
Se(2) H(9) 3.236 .
Se(2) H(9) 3.461 3_756
Se(2) H(10) 3.396 1_655
Se(2) H(11) 3.328 1_655
S(1) H(2) 3.109 3_655
S(1) H(6) 3.492 3_755
S(1) H(8) 3.258 2_645
S(1) H(10) 3.496 3_655
S(2) H(2) 3.225 2_645
S(2) H(4) 3.474 2_745
S(2) H(6) 3.494 2_745
S(3) H(1) 2.901 3_755
S(3) H(6) 3.201 3_755
S(3) H(7) 2.934 4_544
S(3) H(11) 2.943 2_645
S(3) H(12) 3.519 4_544
C(1) H(5) 3.196 2_645
C(2) H(2) 3.578 2_645
C(2) H(5) 3.331 2_645
C(3) H(8) 3.586 2_645
C(3) H(11) 3.419 2_645
C(4) H(1) 2.004 .
C(4) H(2) 2.000 .
C(4) H(3) 1.998 .
C(4) H(4) 3.428 .
C(4) H(5) 2.970 .
C(4) H(6) 3.028 .
C(4) H(10) 2.803 .
C(4) H(11) 3.237 .
C(4) H(12) 3.290 .
C(5) H(1) 2.839 .
C(5) H(2) 3.242 .
C(5) H(3) 3.329 .
C(5) H(4) 2.003 .
C(5) H(5) 2.003 .
C(5) H(6) 2.025 .
C(5) H(7) 3.399 .
C(5) H(8) 2.945 .
C(5) H(9) 3.041 .
C(6) H(4) 2.793 .
C(6) H(5) 3.226 .
C(6) H(6) 3.281 .
C(6) H(7) 2.024 .
C(6) H(8) 2.031 .
C(6) H(9) 2.024 .
C(6) H(10) 3.421 .
C(6) H(11) 2.965 .
C(6) H(12) 3.018 .
C(7) H(1) 3.384 .
C(7) H(2) 2.912 .
C(7) H(3) 2.992 .
C(7) H(7) 2.839 .
C(7) H(8) 3.284 .
C(7) H(9) 3.328 .
C(7) H(10) 2.000 .
C(7) H(11) 2.013 .
C(7) H(12) 2.018 .
C(8) H(4) 3.225 4_454
C(8) H(5) 3.513 .
C(8) H(8) 2.960 4_454
C(8) H(10) 3.218 .
C(9) H(1) 3.253 .
C(9) H(3) 3.411 4_555
C(9) H(8) 3.503 .
C(9) H(12) 3.363 2_655
C(10) H(1) 3.448 4_555
C(10) H(2) 3.323 4_555
C(10) H(4) 3.236 .
C(10) H(9) 3.379 3_756
C(10) H(11) 3.500 .
C(11) H(2) 3.481 .
C(11) H(7) 3.220 .
H(1) Se(2) 3.531 2_655
H(1) S(3) 2.901 3_755
H(1) C(4) 2.004 .
H(1) C(5) 2.839 .
H(1) C(7) 3.384 .
H(1) C(9) 3.253 .
H(1) C(10) 3.448 4_454
H(1) H(2) 1.551 .
H(1) H(3) 1.551 .
H(1) H(4) 3.088 4_454
H(1) H(5) 3.097 .
H(1) H(6) 3.224 .
H(1) H(8) 2.835 4_454
H(1) H(9) 3.205 4_454
H(2) Se(2) 3.496 2_655
H(2) S(1) 3.109 3_655
H(2) S(2) 3.225 2_655
H(2) C(2) 3.578 2_655
H(2) C(4) 2.000 .
H(2) C(5) 3.242 .
H(2) C(7) 2.912 .
H(2) C(10) 3.323 4_454
H(2) C(11) 3.481 .
H(2) H(1) 1.551 .
H(2) H(3) 1.551 .
H(2) H(4) 3.513 4_454
H(2) H(8) 2.431 4_454
H(2) H(9) 3.496 4_454
H(2) H(10) 3.069 .
H(3) Pt(1) 3.251 .
H(3) Se(1) 3.339 .
H(3) Se(1) 3.264 3_655
H(3) C(4) 1.998 .
H(3) C(5) 3.329 .
H(3) C(7) 2.992 .
H(3) C(9) 3.411 4_454
H(3) H(1) 1.551 .
H(3) H(2) 1.551 .
H(3) H(4) 2.626 4_454
H(3) H(5) 3.412 4_454
H(3) H(8) 3.163 4_454
H(3) H(10) 3.172 .
H(4) S(2) 3.474 2_755
H(4) C(4) 3.428 .
H(4) C(5) 2.003 .
H(4) C(6) 2.793 .
H(4) C(8) 3.225 4_555
H(4) C(10) 3.236 .
H(4) H(1) 3.088 4_555
H(4) H(2) 3.513 4_555
H(4) H(3) 2.626 4_555
H(4) H(5) 1.551 .
H(4) H(6) 1.551 .
H(4) H(8) 3.075 .
H(4) H(9) 3.229 .
H(5) Pt(1) 3.428 2_655
H(5) Se(1) 3.259 2_655
H(5) C(1) 3.196 2_655
H(5) C(2) 3.331 2_655
H(5) C(4) 2.970 .
H(5) C(5) 2.003 .
H(5) C(6) 3.226 .
H(5) C(8) 3.513 .
H(5) H(1) 3.097 .
H(5) H(3) 3.412 4_555
H(5) H(4) 1.551 .
H(5) H(6) 1.551 .
H(5) H(12) 2.922 2_655
H(6) Pt(1) 3.219 .
H(6) S(1) 3.492 3_755
H(6) S(2) 3.494 2_755
H(6) S(3) 3.201 3_755
H(6) C(4) 3.028 .
H(6) C(5) 2.025 .
H(6) C(6) 3.281 .
H(6) H(1) 3.224 .
H(6) H(4) 1.551 .
H(6) H(5) 1.551 .
H(6) H(12) 3.048 2_655
H(7) Se(2) 3.598 3_756
H(7) S(3) 2.934 4_445
H(7) C(5) 3.399 .
H(7) C(6) 2.024 .
H(7) C(7) 2.839 .
H(7) C(11) 3.220 .
H(7) H(8) 1.551 .
H(7) H(9) 1.551 .
H(7) H(9) 3.517 3_756
H(7) H(11) 3.058 .
H(7) H(11) 3.235 3_656
H(7) H(12) 3.184 .
H(8) Se(2) 3.408 3_756
H(8) S(1) 3.258 2_655
H(8) C(3) 3.586 2_655
H(8) C(5) 2.945 .
H(8) C(6) 2.031 .
H(8) C(7) 3.284 .
H(8) C(8) 2.960 4_555
H(8) C(9) 3.503 .
H(8) H(1) 2.835 4_555
H(8) H(2) 2.431 4_555
H(8) H(3) 3.163 4_555
H(8) H(4) 3.075 .
H(8) H(7) 1.551 .
H(8) H(9) 1.551 .
H(9) Pt(1) 3.246 .
H(9) Se(2) 3.236 .
H(9) Se(2) 3.461 3_756
H(9) C(5) 3.041 .
H(9) C(6) 2.024 .
H(9) C(7) 3.328 .
H(9) C(10) 3.379 3_756
H(9) H(1) 3.205 4_555
H(9) H(2) 3.496 4_555
H(9) H(4) 3.229 .
H(9) H(7) 1.551 .
H(9) H(7) 3.517 3_756
H(9) H(8) 1.551 .
H(9) H(9) 2.514 3_756
H(10) Pt(1) 3.594 .
H(10) Se(1) 3.255 3_655
H(10) Se(2) 3.396 1_455
H(10) S(1) 3.496 3_655
H(10) C(4) 2.803 .
H(10) C(6) 3.421 .
H(10) C(7) 2.000 .
H(10) C(8) 3.218 .
H(10) H(2) 3.069 .
H(10) H(3) 3.172 .
H(10) H(11) 1.551 .
H(10) H(12) 1.551 .
H(11) Se(2) 3.328 1_455
H(11) S(3) 2.943 2_655
H(11) C(3) 3.419 2_655
H(11) C(4) 3.237 .
H(11) C(6) 2.965 .
H(11) C(7) 2.013 .
H(11) C(10) 3.500 .
H(11) H(7) 3.058 .
H(11) H(7) 3.235 3_656
H(11) H(10) 1.551 .
H(11) H(12) 1.551 .
H(12) Pt(1) 3.199 .
H(12) S(3) 3.519 4_445
H(12) C(4) 3.290 .
H(12) C(6) 3.018 .
H(12) C(7) 2.018 .
H(12) C(9) 3.363 2_645
H(12) H(5) 2.922 2_645
H(12) H(6) 3.048 2_645
H(12) H(7) 3.184 .
H(12) H(10) 1.551 .
H(12) H(11) 1.551 .

loop_
_geom_torsion_atom_site_label_1
_geom_torsion_atom_site_label_2
_geom_torsion_atom_site_label_3
_geom_torsion_atom_site_label_4
_geom_torsion
Se(1) Pt(1) Se(2) C(2) -4.8(2)
Se(2) Pt(1) Se(1) C(1) 4.5(2)
Se(1) Pt(1) C(4) C(5) -151.7(3)
Se(1) Pt(1) C(4) C(7) 112.3(3)
Se(1) Pt(1) C(4) C(8) -19.5(5)
C(4) Pt(1) Se(1) C(1) 175.1(2)
Se(1) Pt(1) C(5) C(4) 45.0(4)
Se(1) Pt(1) C(5) C(6) 144.1(2)
Se(1) Pt(1) C(5) C(9) -84.9(5)
C(5) Pt(1) Se(1) C(1) 146.7(3)
Se(1) Pt(1) C(6) C(5) -101.1(4)
Se(1) Pt(1) C(6) C(7) -4.9(6)
Se(1) Pt(1) C(6) C(10) 125.3(5)
C(6) Pt(1) Se(1) C(1) -140.4(4)
Se(1) Pt(1) C(7) C(4) -83.8(3)
Se(1) Pt(1) C(7) C(6) 177.9(2)
Se(1) Pt(1) C(7) C(11) 48.3(5)
C(7) Pt(1) Se(1) C(1) -143.9(2)
Se(2) Pt(1) C(4) C(5) 2.6(6)
Se(2) Pt(1) C(4) C(7) -93.4(5)
Se(2) Pt(1) C(4) C(8) 134.8(4)
C(4) Pt(1) Se(2) C(2) -160.3(5)
Se(2) Pt(1) C(5) C(4) -178.9(2)
Se(2) Pt(1) C(5) C(6) -79.8(3)
Se(2) Pt(1) C(5) C(9) 51.2(5)
C(5) Pt(1) Se(2) C(2) -158.4(2)
Se(2) Pt(1) C(6) C(5) 115.5(2)
Se(2) Pt(1) C(6) C(7) -148.3(3)
Se(2) Pt(1) C(6) C(10) -18.2(5)
C(6) Pt(1) Se(2) C(2) 162.0(2)
Se(2) Pt(1) C(7) C(4) 146.5(2)
Se(2) Pt(1) C(7) C(6) 48.3(4)
Se(2) Pt(1) C(7) C(11) -81.3(5)
C(7) Pt(1) Se(2) C(2) 131.9(3)
C(4) Pt(1) C(5) C(6) 99.1(4)
C(4) Pt(1) C(5) C(9) -130.0(6)
C(5) Pt(1) C(4) C(7) -96.1(4)
C(5) Pt(1) C(4) C(8) 132.2(7)
C(4) Pt(1) C(6) C(5) -48.7(3)
C(4) Pt(1) C(6) C(7) 47.5(3)
C(4) Pt(1) C(6) C(10) 177.6(6)
C(6) Pt(1) C(4) C(5) 46.8(3)
C(6) Pt(1) C(4) C(7) -49.2(3)
C(6) Pt(1) C(4) C(8) 179.0(6)
C(4) Pt(1) C(7) C(6) -98.2(4)
C(4) Pt(1) C(7) C(11) 132.1(6)
C(7) Pt(1) C(4) C(5) 96.1(4)
C(7) Pt(1) C(4) C(8) -131.8(6)
C(5) Pt(1) C(6) C(7) 96.2(4)
C(5) Pt(1) C(6) C(10) -133.7(7)
C(6) Pt(1) C(5) C(4) -99.1(4)
C(6) Pt(1) C(5) C(9) 130.9(6)
C(5) Pt(1) C(7) C(4) 50.1(3)
C(5) Pt(1) C(7) C(6) -48.1(3)
C(5) Pt(1) C(7) C(11) -177.7(6)
C(7) Pt(1) C(5) C(4) -48.7(3)
C(7) Pt(1) C(5) C(6) 50.5(3)
C(7) Pt(1) C(5) C(9) -178.6(5)
C(6) Pt(1) C(7) C(4) 98.2(4)
C(6) Pt(1) C(7) C(11) -129.6(6)
C(7) Pt(1) C(6) C(5) -96.2(4)
C(7) Pt(1) C(6) C(10) 130.1(7)
Pt(1) Se(1) C(1) S(1) 173.5(3)
Pt(1) Se(1) C(1) C(2) -3.3(6)
Pt(1) Se(2) C(2) S(2) -173.5(3)
Pt(1) Se(2) C(2) C(1) 4.5(6)
C(1) S(1) C(3) S(2) -3.3(5)
C(1) S(1) C(3) S(3) 175.3(5)
C(3) S(1) C(1) Se(1) -175.2(4)
C(3) S(1) C(1) C(2) 1.9(6)
C(2) S(2) C(3) S(1) 3.4(5)
C(2) S(2) C(3) S(3) -175.2(5)
C(3) S(2) C(2) Se(2) 175.9(4)
C(3) S(2) C(2) C(1) -2.3(6)
Se(1) C(1) C(2) Se(2) -0.9(9)
Se(1) C(1) C(2) S(2) 177.2(3)
S(1) C(1) C(2) Se(2) -177.8(3)
S(1) C(1) C(2) S(2) 0.3(6)
Pt(1) C(4) C(5) C(6) -67.8(3)
Pt(1) C(4) C(5) C(9) 117.2(7)
Pt(1) C(4) C(7) C(6) 68.2(3)
Pt(1) C(4) C(7) C(11) -119.6(8)
C(5) C(4) C(7) Pt(1) -69.9(3)
C(5) C(4) C(7) C(6) -1.7(4)
C(5) C(4) C(7) C(11) 170.5(8)
C(7) C(4) C(5) Pt(1) 69.5(3)
C(7) C(4) C(5) C(6) 1.7(5)
C(7) C(4) C(5) C(9) -173.3(7)
C(8) C(4) C(5) Pt(1) -124.0(8)
C(8) C(4) C(5) C(6) 168.2(7)
C(8) C(4) C(5) C(9) -6.8(13)
C(8) C(4) C(7) Pt(1) 123.6(8)
C(8) C(4) C(7) C(6) -168.2(7)
C(8) C(4) C(7) C(11) 4.0(13)
Pt(1) C(5) C(6) C(7) -69.0(3)
Pt(1) C(5) C(6) C(10) 123.5(8)
C(4) C(5) C(6) Pt(1) 67.3(3)
C(4) C(5) C(6) C(7) -1.7(5)
C(4) C(5) C(6) C(10) -169.2(7)
C(9) C(5) C(6) Pt(1) -117.7(8)
C(9) C(5) C(6) C(7) 173.3(7)
C(9) C(5) C(6) C(10) 5.8(13)
Pt(1) C(6) C(7) C(4) -69.0(3)
Pt(1) C(6) C(7) C(11) 118.6(7)
C(5) C(6) C(7) Pt(1) 70.7(3)
C(5) C(6) C(7) C(4) 1.7(5)
C(5) C(6) C(7) C(11) -170.7(7)
C(10) C(6) C(7) Pt(1) -121.4(7)
C(10) C(6) C(7) C(4) 169.6(7)
C(10) C(6) C(7) C(11) -2.8(12)
